data_7200240
loop_
_publ_author_name
'Byres, Maureen'
'Cox, Philip J.'
'Kay, Graeme'
'Nixon, Elaine'

_publ_section_title
;
 Supramolecular structures of six adenine-carboxylic acid complexes
;
_journal_issue 1
_journal_name_full CrystEngComm
_journal_page_first 135
_journal_paper_doi 10.1039/b811243f
_journal_volume 11
_journal_year 2009
_chemical_compound_source 'synthesis as described'
_chemical_formula_moiety
;
C5 H6 N5 1+, C7 H5 O4 1-
;
_chemical_formula_sum 'C12 H11 N5 O4'
_chemical_formula_weight 289.26
_chemical_name_systematic
;
Adenine 2,6-dihydroxybenzoate
;
_space_group_IT_number 14
_symmetry_cell_setting monoclinic
_symmetry_Int_Tables_number 14
_symmetry_space_group_name_Hall '-P 2ybc'
_symmetry_space_group_name_H-M 'P 1 21/c 1'
_atom_sites_solution_hydrogens geom
_atom_sites_solution_primary direct
_atom_sites_solution_secondary difmap
_audit_creation_date 2008-02-12T13:46:35-00:00
_audit_creation_method 'WinGX routine CIF_UPDATE'
_cell_angle_alpha 90
_cell_angle_beta 93.978(3)
_cell_angle_gamma 90
_cell_formula_units_Z 4
_cell_length_a 7.0966(3)
_cell_length_b 7.2069(3)
_cell_length_c 23.5630(11)
_cell_measurement_reflns_used 6301
_cell_measurement_temperature 120(2)
_cell_measurement_theta_max 27.48
_cell_measurement_theta_min 2.91
_cell_measurement_wavelength 0.71073
_cell_volume 1202.21(9)
_computing_cell_refinement 'DENZO and COLLECT'
_computing_data_collection
;
DENZO (Otwinowski and Minor, 1997), COLLECT (Hooft, 1998)
;
_computing_data_reduction 'DENZO and COLLECT'
_computing_molecular_graphics
;
PLATON (Spek,2002)
;
_computing_publication_material 'WinGX publication routines (Farrugia, 1999)'
_computing_structure_refinement 'SHELXL-97 (Sheldrick, 1997)'
_computing_structure_solution 'SIR97 (Altomare et al.,1999)'
_diffrn_ambient_temperature 120(2)
_diffrn_detector_area_resol_mean 9.091
_diffrn_measured_fraction_theta_full 0.996
_diffrn_measured_fraction_theta_max 0.996
_diffrn_measurement_device_type
;
Bruker-Nonius KappaCCD Area Detector
;
_diffrn_measurement_method
;
\f and \w scans
;
_diffrn_radiation_monochromator graphite
_diffrn_radiation_probe x-ray
_diffrn_radiation_type MoK\a
_diffrn_radiation_wavelength 0.71073
_diffrn_reflns_av_R_equivalents 0.0711
_diffrn_reflns_av_unetI/netI 0.0615
_diffrn_reflns_limit_h_max 8
_diffrn_reflns_limit_h_min -9
_diffrn_reflns_limit_k_max 9
_diffrn_reflns_limit_k_min -9
_diffrn_reflns_limit_l_max 29
_diffrn_reflns_limit_l_min -30
_diffrn_reflns_number 13251
_diffrn_reflns_theta_full 27.44
_diffrn_reflns_theta_max 27.44
_diffrn_reflns_theta_min 2.96
_diffrn_standards_decay_% 0
_diffrn_standards_number 0
_exptl_absorpt_coefficient_mu 0.124
_exptl_absorpt_correction_T_max 0.9975
_exptl_absorpt_correction_T_min 0.7409
_exptl_absorpt_correction_type multi-scan
_exptl_absorpt_process_details 'SADABS V2.10 (Sheldrick, G.M., 2003)'
_exptl_crystal_colour Colourless
_exptl_crystal_density_diffrn 1.598
_exptl_crystal_density_method 'not measured'
_exptl_crystal_description plate
_exptl_crystal_F_000 600
_exptl_crystal_size_max 0.36
_exptl_crystal_size_mid 0.08
_exptl_crystal_size_min 0.02
_refine_diff_density_max 0.254
_refine_diff_density_min -0.311
_refine_diff_density_rms 0.066
_refine_ls_extinction_method none
_refine_ls_goodness_of_fit_ref 1.046
_refine_ls_hydrogen_treatment constr
_refine_ls_matrix_type full
_refine_ls_number_parameters 192
_refine_ls_number_reflns 2738
_refine_ls_number_restraints 0
_refine_ls_restrained_S_all 1.046
_refine_ls_R_factor_all 0.0877
_refine_ls_R_factor_gt 0.0512
_refine_ls_shift/su_max 0
_refine_ls_shift/su_mean 0
_refine_ls_structure_factor_coef Fsqd
_refine_ls_weighting_details 'calc w=1/[\s^2^(Fo^2^)+(0.0488P)^2^+0.5699P] where P=(Fo^2^+2Fc^2^)/3'
_refine_ls_weighting_scheme calc
_refine_ls_wR_factor_gt 0.1077
_refine_ls_wR_factor_ref 0.1245
_reflns_number_gt 1862
_reflns_number_total 2738
_reflns_threshold_expression >2sigma(I)
_cod_data_source_file b811243f.txt
_cod_data_source_block ad26
_cod_database_code 7200240

loop_
_symmetry_equiv_pos_as_xyz
'x, y, z'
'-x, y+1/2, -z+1/2'
'-x, -y, -z'
'x, -y-1/2, z-1/2'

loop_
_atom_site_label
_atom_site_type_symbol
_atom_site_fract_x
_atom_site_fract_y
_atom_site_fract_z
_atom_site_U_iso_or_equiv
_atom_site_adp_type
_atom_site_occupancy
_atom_site_symmetry_multiplicity
_atom_site_calc_flag
_atom_site_refinement_flags
_atom_site_disorder_assembly
_atom_site_disorder_group
O1 O 0.8109(2) 0.3844(2) 0.06569(6) 0.0229(4) Uani 1 1 d . . .
O2 O 1.0539(2) 0.3518(2) 0.13030(6) 0.0213(4) Uani 1 1 d . . .
O3 O 0.4944(2) 0.5017(2) 0.09277(6) 0.0234(4) Uani 1 1 d . . .
H3 H 0.5749 0.4595 0.0717 0.028 Uiso 1 1 calc R . .
O4 O 1.02687(19) 0.4790(2) 0.23116(6) 0.0228(4) Uani 1 1 d . . .
H4 H 1.0774 0.4305 0.2036 0.027 Uiso 1 1 calc R . .
C6 C 0.8863(3) 0.4012(3) 0.11654(9) 0.0167(5) Uani 1 1 d . . .
C7 C 0.7678(3) 0.4827(3) 0.15962(8) 0.0156(4) Uani 1 1 d . . .
C8 C 0.5770(3) 0.5328(3) 0.14554(9) 0.0166(4) Uani 1 1 d . . .
C9 C 0.4691(3) 0.6179(3) 0.18525(9) 0.0189(5) Uani 1 1 d . . .
H9 H 0.3416 0.6516 0.1754 0.023 Uiso 1 1 calc R . .
C10 C 0.5502(3) 0.6528(3) 0.23932(9) 0.0188(5) Uani 1 1 d . . .
H10 H 0.4773 0.7128 0.2662 0.023 Uiso 1 1 calc R . .
C11 C 0.7348(3) 0.6028(3) 0.25534(9) 0.0185(5) Uani 1 1 d . . .
H11 H 0.7864 0.6251 0.293 0.022 Uiso 1 1 calc R . .
C12 C 0.8435(3) 0.5195(3) 0.21564(9) 0.0165(5) Uani 1 1 d . . .
N1 N 1.0206(2) 0.7587(2) 0.02036(7) 0.0174(4) Uani 1 1 d . . .
H1A H 1.0702 0.7103 -0.0095 0.021 Uiso 1 1 calc R . .
N2 N 1.0735(2) 0.8292(2) 0.11871(7) 0.0193(4) Uani 1 1 d . . .
N3 N 0.6004(2) 0.9739(2) 0.07495(8) 0.0198(4) Uani 1 1 d . . .
N4 N 0.7928(2) 0.9668(2) 0.15459(7) 0.0180(4) Uani 1 1 d . . .
H4A H 0.8314 0.9821 0.1906 0.022 Uiso 1 1 calc R . .
N5 N 0.7460(2) 0.8166(3) -0.03635(7) 0.0208(4) Uani 1 1 d . . .
H5A H 0.7991 0.7671 -0.0654 0.025 Uiso 1 1 calc R . .
H5B H 0.6299 0.8598 -0.0407 0.025 Uiso 1 1 calc R . .
C1 C 1.1272(3) 0.7626(3) 0.07062(9) 0.0195(5) Uani 1 1 d . . .
H1 H 1.2512 0.7128 0.0709 0.023 Uiso 1 1 calc R . .
C2 C 0.8945(3) 0.8956(3) 0.11291(9) 0.0158(4) Uani 1 1 d . . .
C3 C 0.7745(3) 0.9004(3) 0.06365(9) 0.0155(4) Uani 1 1 d . . .
C4 C 0.8405(3) 0.8260(3) 0.01385(9) 0.0167(5) Uani 1 1 d . . .
C5 C 0.6196(3) 1.0096(3) 0.12965(9) 0.0208(5) Uani 1 1 d . . .
H5 H 0.5212 1.0608 0.1501 0.025 Uiso 1 1 calc R . .

loop_
_atom_site_aniso_label
_atom_site_aniso_U_11
_atom_site_aniso_U_22
_atom_site_aniso_U_33
_atom_site_aniso_U_23
_atom_site_aniso_U_13
_atom_site_aniso_U_12
O1 0.0231(8) 0.0304(9) 0.0148(8) -0.0058(7) 0.0001(6) 0.0040(7)
O2 0.0187(8) 0.0267(9) 0.0185(8) -0.0006(6) 0.0023(6) 0.0054(6)
O3 0.0189(8) 0.0353(10) 0.0159(8) -0.0071(7) -0.0004(6) 0.0039(7)
O4 0.0173(8) 0.0345(9) 0.0165(8) -0.0011(7) -0.0004(6) 0.0059(7)
C6 0.0197(11) 0.0135(10) 0.0173(11) -0.0005(9) 0.0034(9) -0.0011(9)
C7 0.0165(11) 0.0151(10) 0.0151(11) -0.0002(8) 0.0013(8) -0.0001(8)
C8 0.0174(11) 0.0176(10) 0.0147(11) -0.0005(9) -0.0003(8) -0.0001(9)
C9 0.0172(11) 0.0200(11) 0.0197(12) 0.0020(9) 0.0026(9) 0.0021(9)
C10 0.0226(11) 0.0186(11) 0.0161(11) 0.0001(9) 0.0075(8) 0.0022(9)
C11 0.0235(12) 0.0207(11) 0.0112(10) 0.0004(9) 0.0006(8) -0.0008(9)
C12 0.0158(11) 0.0173(11) 0.0162(11) 0.0032(9) 0.0007(8) -0.0016(8)
N1 0.0200(9) 0.0194(9) 0.0129(9) -0.0025(7) 0.0019(7) 0.0027(7)
N2 0.0187(9) 0.0218(10) 0.0175(10) 0.0022(8) 0.0017(7) 0.0012(8)
N3 0.0201(10) 0.0223(10) 0.0171(10) -0.0012(8) 0.0025(7) 0.0022(8)
N4 0.0205(10) 0.0214(10) 0.0120(9) -0.0008(7) 0.0009(7) 0.0018(8)
N5 0.0199(9) 0.0278(10) 0.0145(10) -0.0046(8) 0.0007(7) 0.0031(8)
C1 0.0180(11) 0.0226(12) 0.0177(12) 0.0022(9) 0.0015(9) 0.0035(9)
C2 0.0189(11) 0.0144(10) 0.0140(11) 0.0007(8) 0.0011(8) -0.0010(8)
C3 0.0173(11) 0.0142(10) 0.0151(11) 0.0011(8) 0.0018(8) -0.0004(8)
C4 0.0176(11) 0.0140(10) 0.0187(11) 0.0009(9) 0.0021(8) 0.0003(8)
C5 0.0201(11) 0.0243(12) 0.0183(12) -0.0023(9) 0.0026(9) 0.0027(9)

loop_
_atom_type_symbol
_atom_type_description
_atom_type_scat_dispersion_real
_atom_type_scat_dispersion_imag
_atom_type_scat_source
C C 0.0033 0.0016 'International Tables Vol C Tables 4.2.6.8 and 6.1.1.4'
H H 0 0 'International Tables Vol C Tables 4.2.6.8 and 6.1.1.4'
N N 0.0061 0.0033 'International Tables Vol C Tables 4.2.6.8 and 6.1.1.4'
O O 0.0106 0.006 'International Tables Vol C Tables 4.2.6.8 and 6.1.1.4'

loop_
_geom_angle_atom_site_label_1
_geom_angle_atom_site_label_2
_geom_angle_atom_site_label_3
_geom_angle
_geom_angle_site_symmetry_1
_geom_angle_site_symmetry_3
_geom_angle_publ_flag
C8 O3 H3 109.5 . . ?
C12 O4 H4 109.5 . . ?
O2 C6 O1 122.52(19) . . ?
O2 C6 C7 120.30(18) . . ?
O1 C6 C7 117.18(18) . . ?
C12 C7 C8 117.70(19) . . ?
C12 C7 C6 121.07(18) . . ?
C8 C7 C6 121.19(18) . . ?
O3 C8 C9 117.77(18) . . ?
O3 C8 C7 121.18(18) . . ?
C9 C8 C7 121.05(18) . . ?
C10 C9 C8 119.05(19) . . ?
C10 C9 H9 120.5 . . ?
C8 C9 H9 120.5 . . ?
C9 C10 C11 121.91(19) . . ?
C9 C10 H10 119 . . ?
C11 C10 H10 119 . . ?
C10 C11 C12 119.16(19) . . ?
C10 C11 H11 120.4 . . ?
C12 C11 H11 120.4 . . ?
O4 C12 C11 118.52(18) . . ?
O4 C12 C7 120.34(18) . . ?
C11 C12 C7 121.11(19) . . ?
C1 N1 C4 123.37(18) . . ?
C1 N1 H1A 118.3 . . ?
C4 N1 H1A 118.3 . . ?
C1 N2 C2 111.64(18) . . ?
C5 N3 C3 103.32(17) . . ?
C2 N4 C5 106.40(17) . . ?
C2 N4 H4A 126.8 . . ?
C5 N4 H4A 126.8 . . ?
C4 N5 H5A 120 . . ?
C4 N5 H5B 120 . . ?
H5A N5 H5B 120 . . ?
N2 C1 N1 125.6(2) . . ?
N2 C1 H1 117.2 . . ?
N1 C1 H1 117.2 . . ?
N2 C2 N4 126.96(18) . . ?
N2 C2 C3 127.44(19) . . ?
N4 C2 C3 105.58(18) . . ?
N3 C3 C2 110.55(18) . . ?
N3 C3 C4 131.42(19) . . ?
C2 C3 C4 117.94(19) . . ?
N5 C4 N1 119.70(19) . . ?
N5 C4 C3 126.30(19) . . ?
N1 C4 C3 114.00(18) . . ?
N3 C5 N4 114.14(19) . . ?
N3 C5 H5 122.9 . . ?
N4 C5 H5 122.9 . . ?

loop_
_geom_bond_atom_site_label_1
_geom_bond_atom_site_label_2
_geom_bond_distance
_geom_bond_site_symmetry_2
_geom_bond_publ_flag
O1 C6 1.283(2) . ?
O2 C6 1.262(2) . ?
O3 C8 1.356(2) . ?
O3 H3 0.84 . ?
O4 C12 1.359(2) . ?
O4 H4 0.84 . ?
C6 C7 1.484(3) . ?
C7 C12 1.415(3) . ?
C7 C8 1.418(3) . ?
C8 C9 1.392(3) . ?
C9 C10 1.384(3) . ?
C9 H9 0.95 . ?
C10 C11 1.385(3) . ?
C10 H10 0.95 . ?
C11 C12 1.389(3) . ?
C11 H11 0.95 . ?
N1 C1 1.361(3) . ?
N1 C4 1.366(3) . ?
N1 H1A 0.88 . ?
N2 C1 1.311(3) . ?
N2 C2 1.355(3) . ?
N3 C5 1.312(3) . ?
N3 C3 1.387(3) . ?
N4 C2 1.359(3) . ?
N4 C5 1.360(3) . ?
N4 H4A 0.88 . ?
N5 C4 1.320(3) . ?
N5 H5A 0.88 . ?
N5 H5B 0.88 . ?
C1 H1 0.95 . ?
C2 C3 1.392(3) . ?
C3 C4 1.400(3) . ?
C5 H5 0.95 . ?

loop_
_geom_hbond_atom_site_label_D
_geom_hbond_atom_site_label_H
_geom_hbond_atom_site_label_A
_geom_hbond_distance_DH
_geom_hbond_distance_HA
_geom_hbond_distance_DA
_geom_hbond_angle_DHA
_geom_hbond_site_symmetry_A
N4 H4A O4 0.88 2.04 2.901(2) 166.3 2_755
N5 H5A O2 0.88 2.09 2.971(2) 175.3 3_765
N5 H5B N3 0.88 2.14 2.974(2) 158 3_675
N1 H1A O1 0.88 1.76 2.635(2) 174.9 3_765
O3 H3 O1 0.84 1.77 2.523(2) 147.4 .
O4 H4 O2 0.84 1.81 2.567(2) 148.3 .

loop_
_geom_torsion_atom_site_label_1
_geom_torsion_atom_site_label_2
_geom_torsion_atom_site_label_3
_geom_torsion_atom_site_label_4
_geom_torsion
_geom_torsion_site_symmetry_1
_geom_torsion_site_symmetry_2
_geom_torsion_site_symmetry_3
_geom_torsion_site_symmetry_4
_geom_torsion_publ_flag
O2 C6 C7 C12 4.7(3) . . . . ?
O1 C6 C7 C12 -175.13(18) . . . . ?
O2 C6 C7 C8 -177.67(19) . . . . ?
O1 C6 C7 C8 2.5(3) . . . . ?
C12 C7 C8 O3 -179.90(18) . . . . ?
C6 C7 C8 O3 2.4(3) . . . . ?
C12 C7 C8 C9 1.0(3) . . . . ?
C6 C7 C8 C9 -176.72(19) . . . . ?
O3 C8 C9 C10 -179.46(19) . . . . ?
C7 C8 C9 C10 -0.3(3) . . . . ?
C8 C9 C10 C11 -1.1(3) . . . . ?
C9 C10 C11 C12 1.7(3) . . . . ?
C10 C11 C12 O4 177.00(18) . . . . ?
C10 C11 C12 C7 -1.0(3) . . . . ?
C8 C7 C12 O4 -178.28(18) . . . . ?
C6 C7 C12 O4 -0.6(3) . . . . ?
C8 C7 C12 C11 -0.3(3) . . . . ?
C6 C7 C12 C11 177.39(19) . . . . ?
C2 N2 C1 N1 0.1(3) . . . . ?
C4 N1 C1 N2 0.2(3) . . . . ?
C1 N2 C2 N4 177.0(2) . . . . ?
C1 N2 C2 C3 -0.9(3) . . . . ?
C5 N4 C2 N2 -177.9(2) . . . . ?
C5 N4 C2 C3 0.3(2) . . . . ?
C5 N3 C3 C2 -0.4(2) . . . . ?
C5 N3 C3 C4 176.1(2) . . . . ?
N2 C2 C3 N3 178.27(19) . . . . ?
N4 C2 C3 N3 0.0(2) . . . . ?
N2 C2 C3 C4 1.3(3) . . . . ?
N4 C2 C3 C4 -176.95(18) . . . . ?
C1 N1 C4 N5 -179.78(19) . . . . ?
C1 N1 C4 C3 0.2(3) . . . . ?
N3 C3 C4 N5 2.9(4) . . . . ?
C2 C3 C4 N5 179.1(2) . . . . ?
N3 C3 C4 N1 -177.0(2) . . . . ?
C2 C3 C4 N1 -0.8(3) . . . . ?
C3 N3 C5 N4 0.6(2) . . . . ?
C2 N4 C5 N3 -0.6(2) . . . . ?

loop_
_cod_related_entry_id
_cod_related_entry_database
_cod_related_entry_code
1 ChemSpider 30653529
